data_4080820
loop_
_publ_author_name
'Arens, Verena'
'Dietz, Christina'
'Schollmeyer, Dieter'
'Jurkschat, Klaus'

_publ_section_title
;
 Intramolecularly Coordinated Bis(crown ether)-Substituted Organotin
 Halides as Ditopic Salt Receptors
;
_journal_issue 9
_journal_name_full Organometallics
_journal_page_first 2775
_journal_paper_doi 10.1021/om400216z
_journal_volume 32
_journal_year 2013
_chemical_formula_moiety 'C20 H38 F2 O8 Sn'
_chemical_formula_sum 'C20 H38 F2 O8 Sn'
_chemical_formula_weight 563.19
_chemical_melting_point 404
_chemical_name_systematic
; 
difluorido-bis(1,4,7,10-tetraoxacylcotridec-12-ylmethyl)stannane
;
_space_group_IT_number 61
_symmetry_cell_setting orthorhombic
_symmetry_space_group_name_Hall '-P 2ac 2ab'
_symmetry_space_group_name_H-M 'P b c a'
_atom_sites_solution_hydrogens geom
_atom_sites_solution_primary direct
_atom_sites_solution_secondary difmap
_audit_creation_method SHELXL-97
_cell_angle_alpha 90.00
_cell_angle_beta 90.00
_cell_angle_gamma 90.00
_cell_formula_units_Z 8
_cell_length_a 16.6098(7)
_cell_length_b 14.2088(7)
_cell_length_c 19.5728(10)
_cell_measurement_reflns_used 5020
_cell_measurement_temperature 173(2)
_cell_measurement_theta_max 29.1078
_cell_measurement_theta_min 2.4106
_cell_volume 4619.3(4)
_computing_cell_refinement 'CrysAlisPro, Oxford Diffraction Ltd., Version 1.171.33.55''
_computing_data_collection 'CrysAlisPro, Oxford Diffraction Ltd., Version 1.171.33.55''
_computing_data_reduction 'CrysAlisPro, Oxford Diffraction Ltd., Version 1.171.33.55''
_computing_molecular_graphics 'SHELXP-97 (Sheldrick, 1997)'
_computing_publication_material 'enCIFer Version 1.4'
_computing_structure_refinement 'SHELXL-97 (Sheldrick, 1997)'
_computing_structure_solution 'SHELXS-97 (Sheldrick, 1990)'
_diffrn_ambient_temperature 173(2)
_diffrn_measured_fraction_theta_full 1.000
_diffrn_measured_fraction_theta_max 1.000
_diffrn_measurement_device 'Xcalibur2 CCD Diffractometer'
_diffrn_measurement_method '\w und \y scan'
_diffrn_radiation_monochromator graphite
_diffrn_radiation_source 'fine-focus sealed tube'
_diffrn_radiation_type MoK\a
_diffrn_radiation_wavelength 0.71073
_diffrn_reflns_av_R_equivalents 0.0487
_diffrn_reflns_av_sigmaI/netI 0.0805
_diffrn_reflns_limit_h_max 20
_diffrn_reflns_limit_h_min -20
_diffrn_reflns_limit_k_max 16
_diffrn_reflns_limit_k_min -17
_diffrn_reflns_limit_l_max 23
_diffrn_reflns_limit_l_min -20
_diffrn_reflns_number 14098
_diffrn_reflns_theta_full 25.49
_diffrn_reflns_theta_max 25.49
_diffrn_reflns_theta_min 2.42
_exptl_absorpt_coefficient_mu 1.165
_exptl_absorpt_correction_T_max 1.00000
_exptl_absorpt_correction_T_min 0.82108
_exptl_absorpt_correction_type multi-scan
_exptl_absorpt_process_details
;
CrysAlisPro, Oxford Diffraction Ltd.,
Version 1.171.33.55 (release 05-01-2010 CrysAlis171 .NET)
(compiled Jan  5 2010,16:28:46)
Empirical absorption correction using spherical harmonics,
 implemented in SCALE3 ABSPACK scaling algorithm.
;
_exptl_crystal_colour colourless
_exptl_crystal_density_diffrn 1.620
_exptl_crystal_density_method 'not measured'
_exptl_crystal_description column
_exptl_crystal_F_000 2320
_exptl_crystal_size_max 0.50
_exptl_crystal_size_mid 0.11
_exptl_crystal_size_min 0.08
_refine_diff_density_max 0.841
_refine_diff_density_min -0.487
_refine_diff_density_rms 0.084
_refine_ls_extinction_method none
_refine_ls_goodness_of_fit_ref 0.856
_refine_ls_hydrogen_treatment constr
_refine_ls_matrix_type full
_refine_ls_number_parameters 280
_refine_ls_number_reflns 4297
_refine_ls_number_restraints 0
_refine_ls_restrained_S_all 0.856
_refine_ls_R_factor_all 0.0611
_refine_ls_R_factor_gt 0.0292
_refine_ls_shift/su_max 0.001
_refine_ls_shift/su_mean 0.000
_refine_ls_structure_factor_coef Fsqd
_refine_ls_weighting_details 'calc w=1/[\s^2^(Fo^2^)+(0.0170P)^2^+0.0000P] where P=(Fo^2^+2Fc^2^)/3'
_refine_ls_weighting_scheme calc
_refine_ls_wR_factor_gt 0.0499
_refine_ls_wR_factor_ref 0.0521
_reflns_number_gt 2656
_reflns_number_total 4297
_reflns_threshold_expression >2sigma(I)
_cod_data_source_file om400216z_si_001.cif
_cod_data_source_block compound12_a1593o
_cod_original_sg_symbol_H-M Pbca
_cod_database_code 4080820

loop_
_symmetry_equiv_pos_as_xyz
'x, y, z'
'-x+1/2, -y, z+1/2'
'-x, y+1/2, -z+1/2'
'x+1/2, -y+1/2, -z'
'-x, -y, -z'
'x-1/2, y, -z-1/2'
'x, -y-1/2, z-1/2'
'-x-1/2, y-1/2, z'

loop_
_atom_site_label
_atom_site_type_symbol
_atom_site_fract_x
_atom_site_fract_y
_atom_site_fract_z
_atom_site_U_iso_or_equiv
_atom_site_adp_type
_atom_site_occupancy
_atom_site_symmetry_multiplicity
_atom_site_calc_flag
_atom_site_refinement_flags
Sn1 Sn 0.085661(12) 0.366946(17) 0.414311(11) 0.01603(7) Uani 1 1 d .
F1 F 0.00752(9) 0.38544(15) 0.33746(9) 0.0253(5) Uani 1 1 d .
F2 F -0.00561(10) 0.32734(14) 0.47373(9) 0.0242(5) Uani 1 1 d .
O1 O 0.17923(12) 0.38839(16) 0.31503(11) 0.0193(6) Uani 1 1 d .
C1 C 0.13609(18) 0.2325(2) 0.39461(18) 0.0193(9) Uani 1 1 d .
H1A H 0.1544 0.2054 0.4385 0.023 Uiso 1 1 calc R
H1B H 0.0931 0.1912 0.3766 0.023 Uiso 1 1 calc R
O2 O 0.30839(13) 0.50142(18) 0.28535(12) 0.0249(7) Uani 1 1 d .
C2 C 0.20677(17) 0.2308(2) 0.34445(17) 0.0170(9) Uani 1 1 d .
H2A H 0.2089 0.1660 0.3245 0.020 Uiso 1 1 calc R
O3 O 0.42765(13) 0.40140(17) 0.35809(12) 0.0257(6) Uani 1 1 d .
C3 C 0.1931(2) 0.2980(2) 0.28610(18) 0.0206(9) Uani 1 1 d .
H3A H 0.2409 0.2996 0.2559 0.025 Uiso 1 1 calc R
H3B H 0.1460 0.2779 0.2588 0.025 Uiso 1 1 calc R
O4 O 0.34801(12) 0.21623(17) 0.33367(12) 0.0224(6) Uani 1 1 d .
C4 C 0.17246(18) 0.4629(3) 0.26662(18) 0.0233(10) Uani 1 1 d .
H4A H 0.1511 0.5195 0.2899 0.028 Uiso 1 1 calc R
H4B H 0.1334 0.4444 0.2308 0.028 Uiso 1 1 calc R
C5 C 0.25146(18) 0.4872(3) 0.23335(19) 0.0244(9) Uani 1 1 d .
H5A H 0.2689 0.4353 0.2030 0.029 Uiso 1 1 calc R
H5B H 0.2457 0.5450 0.2055 0.029 Uiso 1 1 calc R
C6 C 0.38927(18) 0.5009(3) 0.2622(2) 0.0267(10) Uani 1 1 d .
H6A H 0.4022 0.5612 0.2394 0.032 Uiso 1 1 calc R
H6B H 0.3976 0.4492 0.2291 0.032 Uiso 1 1 calc R
C7 C 0.4422(2) 0.4873(3) 0.3231(2) 0.0285(10) Uani 1 1 d .
H7A H 0.4991 0.4890 0.3083 0.034 Uiso 1 1 calc R
H7B H 0.4337 0.5403 0.3552 0.034 Uiso 1 1 calc R
C8 C 0.46261(19) 0.3224(3) 0.32608(19) 0.0245(9) Uani 1 1 d .
H8A H 0.5217 0.3236 0.3326 0.029 Uiso 1 1 calc R
H8B H 0.4514 0.3242 0.2764 0.029 Uiso 1 1 calc R
C9 C 0.42851(18) 0.2343(3) 0.3563(2) 0.0250(9) Uani 1 1 d .
H9A H 0.4632 0.1804 0.3436 0.030 Uiso 1 1 calc R
H9B H 0.4288 0.2397 0.4067 0.030 Uiso 1 1 calc R
C10 C 0.28744(17) 0.2482(3) 0.37887(18) 0.0186(9) Uani 1 1 d .
H10A H 0.2945 0.3161 0.3884 0.022 Uiso 1 1 calc R
H10B H 0.2904 0.2134 0.4226 0.022 Uiso 1 1 calc R
O101 O 0.15298(12) 0.36026(18) 0.53002(11) 0.0211(6) Uani 1 1 d .
C101 C 0.1095(2) 0.5076(2) 0.44215(18) 0.0217(9) Uani 1 1 d .
H10C H 0.1276 0.5422 0.4011 0.026 Uiso 1 1 calc R
H10D H 0.0587 0.5369 0.4578 0.026 Uiso 1 1 calc R
O102 O 0.26084(12) 0.29184(16) 0.63481(12) 0.0207(6) Uani 1 1 d .
C102 C 0.17288(19) 0.5194(3) 0.49813(17) 0.0205(9) Uani 1 1 d .
H10E H 0.1682 0.5852 0.5158 0.025 Uiso 1 1 calc R
O103 O 0.38542(13) 0.42055(18) 0.62233(13) 0.0231(6) Uani 1 1 d .
C103 C 0.1571(2) 0.4540(2) 0.55739(19) 0.0249(10) Uani 1 1 d .
H10F H 0.2010 0.4586 0.5914 0.030 Uiso 1 1 calc R
H10G H 0.1057 0.4706 0.5800 0.030 Uiso 1 1 calc R
O104 O 0.31188(13) 0.54211(17) 0.52232(13) 0.0272(7) Uani 1 1 d .
C104 C 0.13478(19) 0.2891(3) 0.57879(19) 0.0236(9) Uani 1 1 d .
H10H H 0.0934 0.2463 0.5598 0.028 Uiso 1 1 calc R
H10I H 0.1124 0.3186 0.6205 0.028 Uiso 1 1 calc R
C105 C 0.20810(19) 0.2338(3) 0.59700(18) 0.0238(9) Uani 1 1 d .
H10J H 0.1928 0.1782 0.6245 0.029 Uiso 1 1 calc R
H10K H 0.2352 0.2115 0.5549 0.029 Uiso 1 1 calc R
C106 C 0.34153(18) 0.2581(3) 0.63654(19) 0.0251(10) Uani 1 1 d .
H10L H 0.3579 0.2365 0.5905 0.030 Uiso 1 1 calc R
H10M H 0.3457 0.2042 0.6684 0.030 Uiso 1 1 calc R
C107 C 0.39514(18) 0.3360(2) 0.65959(19) 0.0248(10) Uani 1 1 d .
H10N H 0.3844 0.3488 0.7085 0.030 Uiso 1 1 calc R
H10O H 0.4518 0.3151 0.6555 0.030 Uiso 1 1 calc R
C108 C 0.39842(19) 0.4106(3) 0.55123(18) 0.0235(9) Uani 1 1 d .
H10P H 0.3581 0.3670 0.5316 0.028 Uiso 1 1 calc R
H10Q H 0.4527 0.3843 0.5427 0.028 Uiso 1 1 calc R
C109 C 0.3910(2) 0.5057(3) 0.51847(19) 0.0284(10) Uani 1 1 d .
H10R H 0.4284 0.5499 0.5413 0.034 Uiso 1 1 calc R
H10S H 0.4071 0.5010 0.4699 0.034 Uiso 1 1 calc R
C110 C 0.25842(19) 0.5073(3) 0.47124(19) 0.0243(9) Uani 1 1 d .
H11A H 0.2696 0.4400 0.4621 0.029 Uiso 1 1 calc R
H11B H 0.2654 0.5429 0.4282 0.029 Uiso 1 1 calc R

loop_
_atom_site_aniso_label
_atom_site_aniso_U_11
_atom_site_aniso_U_22
_atom_site_aniso_U_33
_atom_site_aniso_U_23
_atom_site_aniso_U_13
_atom_site_aniso_U_12
Sn1 0.01363(10) 0.01805(12) 0.01642(11) -0.00193(14) -0.00065(12) 0.00111(15)
F1 0.0173(9) 0.0398(14) 0.0189(11) -0.0026(11) -0.0075(8) -0.0046(11)
F2 0.0157(9) 0.0327(12) 0.0241(12) 0.0015(10) 0.0067(9) 0.0015(10)
O1 0.0223(12) 0.0210(16) 0.0145(14) 0.0031(12) 0.0023(10) 0.0025(13)
C1 0.0167(17) 0.015(2) 0.026(2) -0.0009(17) -0.0015(15) -0.0024(18)
O2 0.0202(13) 0.0302(16) 0.0244(16) -0.0027(13) 0.0023(11) 0.0038(13)
C2 0.0170(17) 0.016(2) 0.018(2) -0.0040(18) 0.0003(15) 0.0036(17)
O3 0.0263(14) 0.0231(14) 0.0278(16) 0.0023(12) 0.0006(12) 0.0013(13)
C3 0.0207(19) 0.024(2) 0.017(2) -0.0006(18) 0.0016(16) 0.0035(19)
O4 0.0106(11) 0.0289(16) 0.0276(15) -0.0038(14) 0.0003(11) 0.0023(12)
C4 0.0197(19) 0.029(2) 0.021(2) 0.0083(19) 0.0023(17) 0.005(2)
C5 0.027(2) 0.029(2) 0.017(2) 0.0041(19) 0.0005(17) 0.003(2)
C6 0.023(2) 0.024(2) 0.033(3) 0.007(2) 0.0105(17) 0.0021(18)
C7 0.021(2) 0.026(2) 0.039(3) 0.003(2) -0.0034(18) -0.003(2)
C8 0.0189(19) 0.028(2) 0.027(2) 0.006(2) -0.0036(16) 0.004(2)
C9 0.0128(19) 0.024(2) 0.038(3) 0.0043(19) -0.0004(16) 0.0067(19)
C10 0.0161(18) 0.019(2) 0.021(2) -0.0015(18) -0.0007(15) 0.0019(18)
O101 0.0279(12) 0.0199(14) 0.0156(13) 0.0048(14) -0.0027(10) -0.0022(14)
C101 0.026(2) 0.017(2) 0.022(2) -0.0040(18) 0.0018(15) 0.0072(18)
O102 0.0167(12) 0.0238(15) 0.0216(15) -0.0008(13) -0.0029(11) -0.0035(13)
C102 0.028(2) 0.018(2) 0.016(2) -0.0023(18) 0.0014(17) -0.0056(19)
O103 0.0217(13) 0.0223(15) 0.0255(16) -0.0005(13) 0.0006(11) -0.0020(12)
C103 0.028(2) 0.027(2) 0.020(2) -0.0017(19) 0.0021(17) -0.003(2)
O104 0.0226(13) 0.0243(17) 0.0347(17) -0.0036(13) -0.0034(12) -0.0034(13)
C104 0.0244(19) 0.031(2) 0.016(2) 0.006(2) -0.0038(17) -0.0128(19)
C105 0.033(2) 0.020(2) 0.019(2) 0.0064(18) -0.0047(18) -0.0106(19)
C106 0.023(2) 0.025(2) 0.028(2) 0.004(2) 0.0052(17) 0.008(2)
C107 0.0138(19) 0.030(2) 0.031(2) 0.0009(19) 0.0005(15) -0.0009(18)
C108 0.015(2) 0.030(2) 0.025(2) 0.001(2) 0.0064(16) -0.0002(18)
C109 0.019(2) 0.037(3) 0.029(3) 0.001(2) 0.0045(16) -0.006(2)
C110 0.030(2) 0.018(2) 0.025(3) -0.0020(19) 0.0020(17) -0.004(2)

loop_
_atom_type_symbol
_atom_type_description
_atom_type_scat_dispersion_real
_atom_type_scat_dispersion_imag
_atom_type_scat_source
C C 0.0033 0.0016 'International Tables Vol C Tables 4.2.6.8 and 6.1.1.4'
H H 0.0000 0.0000 'International Tables Vol C Tables 4.2.6.8 and 6.1.1.4'
O O 0.0106 0.0060 'International Tables Vol C Tables 4.2.6.8 and 6.1.1.4'
F F 0.0171 0.0103 'International Tables Vol C Tables 4.2.6.8 and 6.1.1.4'
Sn Sn -0.6537 1.4246 'International Tables Vol C Tables 4.2.6.8 and 6.1.1.4'

loop_
_geom_angle_atom_site_label_1
_geom_angle_atom_site_label_2
_geom_angle_atom_site_label_3
_geom_angle
F2 Sn1 F1 88.99(7)
F2 Sn1 C101 105.07(11)
F1 Sn1 C101 101.04(11)
F2 Sn1 C1 98.76(11)
F1 Sn1 C1 103.73(11)
C101 Sn1 C1 145.70(12)
F2 Sn1 O1 163.49(7)
F1 Sn1 O1 78.68(7)
C101 Sn1 O1 88.20(11)
C1 Sn1 O1 73.96(10)
F2 Sn1 O101 78.63(7)
F1 Sn1 O101 164.58(7)
C101 Sn1 O101 73.79(11)
C1 Sn1 O101 87.38(11)
O1 Sn1 O101 115.14(7)
C3 O1 C4 114.8(3)
C3 O1 Sn1 107.41(18)
C4 O1 Sn1 123.83(19)
C2 C1 Sn1 115.7(2)
C2 C1 H1A 108.3
Sn1 C1 H1A 108.3
C2 C1 H1B 108.3
Sn1 C1 H1B 108.3
H1A C1 H1B 107.4
C5 O2 C6 114.0(3)
C3 C2 C10 111.5(3)
C3 C2 C1 111.1(3)
C10 C2 C1 112.9(3)
C3 C2 H2A 107.0
C10 C2 H2A 107.0
C1 C2 H2A 107.0
C8 O3 C7 113.6(3)
O1 C3 C2 107.2(3)
O1 C3 H3A 110.3
C2 C3 H3A 110.3
O1 C3 H3B 110.3
C2 C3 H3B 110.3
H3A C3 H3B 108.5
C10 O4 C9 114.4(3)
O1 C4 C5 112.9(3)
O1 C4 H4A 109.0
C5 C4 H4A 109.0
O1 C4 H4B 109.0
C5 C4 H4B 109.0
H4A C4 H4B 107.8
O2 C5 C4 107.9(3)
O2 C5 H5A 110.1
C4 C5 H5A 110.1
O2 C5 H5B 110.1
C4 C5 H5B 110.1
H5A C5 H5B 108.4
O2 C6 C7 107.7(3)
O2 C6 H6A 110.2
C7 C6 H6A 110.2
O2 C6 H6B 110.2
C7 C6 H6B 110.2
H6A C6 H6B 108.5
O3 C7 C6 113.3(3)
O3 C7 H7A 108.9
C6 C7 H7A 108.9
O3 C7 H7B 108.9
C6 C7 H7B 108.9
H7A C7 H7B 107.7
O3 C8 C9 109.5(3)
O3 C8 H8A 109.8
C9 C8 H8A 109.8
O3 C8 H8B 109.8
C9 C8 H8B 109.8
H8A C8 H8B 108.2
O4 C9 C8 112.4(3)
O4 C9 H9A 109.1
C8 C9 H9A 109.1
O4 C9 H9B 109.1
C8 C9 H9B 109.1
H9A C9 H9B 107.9
O4 C10 C2 107.3(3)
O4 C10 H10A 110.3
C2 C10 H10A 110.3
O4 C10 H10B 110.3
C2 C10 H10B 110.3
H10A C10 H10B 108.5
C104 O101 C103 114.7(3)
C104 O101 Sn1 122.26(19)
C103 O101 Sn1 108.68(19)
C102 C101 Sn1 114.8(2)
C102 C101 H10C 108.6
Sn1 C101 H10C 108.6
C102 C101 H10D 108.6
Sn1 C101 H10D 108.6
H10C C101 H10D 107.6
C105 O102 C106 113.6(3)
C103 C102 C110 111.0(3)
C103 C102 C101 111.3(3)
C110 C102 C101 112.4(3)
C103 C102 H10E 107.3
C110 C102 H10E 107.3
C101 C102 H10E 107.3
C107 O103 C108 113.9(3)
O101 C103 C102 107.0(3)
O101 C103 H10F 110.3
C102 C103 H10F 110.3
O101 C103 H10G 110.3
C102 C103 H10G 110.3
H10F C103 H10G 108.6
C109 O104 C110 114.5(3)
O101 C104 C105 111.2(3)
O101 C104 H10H 109.4
C105 C104 H10H 109.4
O101 C104 H10I 109.4
C105 C104 H10I 109.4
H10H C104 H10I 108.0
O102 C105 C104 108.9(3)
O102 C105 H10J 109.9
C104 C105 H10J 109.9
O102 C105 H10K 109.9
C104 C105 H10K 109.9
H10J C105 H10K 108.3
O102 C106 C107 108.7(3)
O102 C106 H10L 110.0
C107 C106 H10L 110.0
O102 C106 H10M 110.0
C107 C106 H10M 110.0
H10L C106 H10M 108.3
O103 C107 C106 114.0(3)
O103 C107 H10N 108.8
C106 C107 H10N 108.8
O103 C107 H10O 108.8
C106 C107 H10O 108.8
H10N C107 H10O 107.7
O103 C108 C109 108.5(3)
O103 C108 H10P 110.0
C109 C108 H10P 110.0
O103 C108 H10Q 110.0
C109 C108 H10Q 110.0
H10P C108 H10Q 108.4
O104 C109 C108 112.5(3)
O104 C109 H10R 109.1
C108 C109 H10R 109.1
O104 C109 H10S 109.1
C108 C109 H10S 109.1
H10R C109 H10S 107.8
O104 C110 C102 107.4(3)
O104 C110 H11A 110.2
C102 C110 H11A 110.2
O104 C110 H11B 110.2
C102 C110 H11B 110.2
H11A C110 H11B 108.5

loop_
_geom_bond_atom_site_label_1
_geom_bond_atom_site_label_2
_geom_bond_distance
Sn1 F2 1.9918(17)
Sn1 F1 2.0041(17)
Sn1 C101 2.109(3)
Sn1 C1 2.121(3)
Sn1 O1 2.507(2)
Sn1 O101 2.527(2)
O1 C3 1.423(4)
O1 C4 1.425(4)
C1 C2 1.531(4)
C1 H1A 0.9900
C1 H1B 0.9900
O2 C5 1.404(4)
O2 C6 1.418(3)
C2 C3 1.506(5)
C2 C10 1.520(4)
C2 H2A 1.0000
O3 C8 1.410(4)
O3 C7 1.420(4)
C3 H3A 0.9900
C3 H3B 0.9900
O4 C10 1.415(4)
O4 C9 1.432(4)
C4 C5 1.505(4)
C4 H4A 0.9900
C4 H4B 0.9900
C5 H5A 0.9900
C5 H5B 0.9900
C6 C7 1.494(5)
C6 H6A 0.9900
C6 H6B 0.9900
C7 H7A 0.9900
C7 H7B 0.9900
C8 C9 1.496(4)
C8 H8A 0.9900
C8 H8B 0.9900
C9 H9A 0.9900
C9 H9B 0.9900
C10 H10A 0.9900
C10 H10B 0.9900
O101 C104 1.423(4)
O101 C103 1.437(4)
C101 C102 1.528(4)
C101 H10C 0.9900
C101 H10D 0.9900
O102 C105 1.412(4)
O102 C106 1.424(4)
C102 C103 1.509(5)
C102 C110 1.525(4)
C102 H10E 1.0000
O103 C107 1.415(4)
O103 C108 1.415(4)
C103 H10F 0.9900
C103 H10G 0.9900
O104 C109 1.414(4)
O104 C110 1.426(4)
C104 C105 1.492(4)
C104 H10H 0.9900
C104 H10I 0.9900
C105 H10J 0.9900
C105 H10K 0.9900
C106 C107 1.490(4)
C106 H10L 0.9900
C106 H10M 0.9900
C107 H10N 0.9900
C107 H10O 0.9900
C108 C109 1.501(5)
C108 H10P 0.9900
C108 H10Q 0.9900
C109 H10R 0.9900
C109 H10S 0.9900
C110 H11A 0.9900
C110 H11B 0.9900

loop_
_geom_torsion_atom_site_label_1
_geom_torsion_atom_site_label_2
_geom_torsion_atom_site_label_3
_geom_torsion_atom_site_label_4
_geom_torsion
F2 Sn1 O1 C3 -46.6(4)
F1 Sn1 O1 C3 -89.0(2)
C101 Sn1 O1 C3 169.4(2)
C1 Sn1 O1 C3 19.0(2)
O101 Sn1 O1 C3 98.2(2)
F2 Sn1 O1 C4 91.0(3)
F1 Sn1 O1 C4 48.6(2)
C101 Sn1 O1 C4 -53.0(2)
C1 Sn1 O1 C4 156.7(3)
O101 Sn1 O1 C4 -124.1(2)
F2 Sn1 C1 C2 175.5(2)
F1 Sn1 C1 C2 84.4(2)
C101 Sn1 C1 C2 -50.7(4)
O1 Sn1 C1 C2 10.7(2)
O101 Sn1 C1 C2 -106.4(2)
Sn1 C1 C2 C3 -39.4(3)
Sn1 C1 C2 C10 86.7(3)
C4 O1 C3 C2 174.4(2)
Sn1 O1 C3 C2 -43.6(3)
C10 C2 C3 O1 -71.1(3)
C1 C2 C3 O1 55.8(3)
C3 O1 C4 C5 -71.2(4)
Sn1 O1 C4 C5 153.9(2)
C6 O2 C5 C4 164.6(3)
O1 C4 C5 O2 -51.3(4)
C5 O2 C6 C7 -163.1(3)
C8 O3 C7 C6 78.5(4)
O2 C6 C7 O3 60.5(4)
C7 O3 C8 C9 -166.7(3)
C10 O4 C9 C8 -96.2(4)
O3 C8 C9 O4 74.6(4)
C9 O4 C10 C2 175.4(3)
C3 C2 C10 O4 -72.1(4)
C1 C2 C10 O4 162.0(3)
F2 Sn1 O101 C104 38.5(2)
F1 Sn1 O101 C104 75.7(4)
C101 Sn1 O101 C104 148.0(2)
C1 Sn1 O101 C104 -61.0(2)
O1 Sn1 O101 C104 -131.9(2)
F2 Sn1 O101 C103 -98.9(2)
F1 Sn1 O101 C103 -61.6(4)
C101 Sn1 O101 C103 10.7(2)
C1 Sn1 O101 C103 161.7(2)
O1 Sn1 O101 C103 90.7(2)
F2 Sn1 C101 C102 91.8(2)
F1 Sn1 C101 C102 -176.3(2)
C1 Sn1 C101 C102 -40.6(4)
O1 Sn1 C101 C102 -98.2(2)
O101 Sn1 C101 C102 18.7(2)
Sn1 C101 C102 C103 -47.7(3)
Sn1 C101 C102 C110 77.6(3)
C104 O101 C103 C102 -177.4(3)
Sn1 O101 C103 C102 -36.5(3)
C110 C102 C103 O101 -70.8(4)
C101 C102 C103 O101 55.2(4)
C103 O101 C104 C105 -104.3(3)
Sn1 O101 C104 C105 120.7(2)
C106 O102 C105 C104 -161.3(3)
O101 C104 C105 O102 69.3(4)
C105 O102 C106 C107 164.0(3)
C108 O103 C107 C106 -57.8(4)
O102 C106 C107 O103 -51.8(4)
C107 O103 C108 C109 -176.8(3)
C110 O104 C109 C108 -81.7(4)
O103 C108 C109 O104 -66.3(4)
C109 O104 C110 C102 157.4(3)
C103 C102 C110 O104 -68.7(4)
C101 C102 C110 O104 165.9(3)
